data_4078174
loop_
_publ_author_name
'Kamitani, Masahiro'
'Fukumoto, Kozo'
'Tada, Ryosuke'
'Itazaki, Masumi'
'Nakazawa, Hiroshi'

_publ_section_title
;
 Catalytic Synthesis of Cyclic and Linear Germoxanes Mediated by an Iron
 Complex
;
_journal_issue 8
_journal_name_full Organometallics
_journal_page_first 2957
_journal_paper_doi 10.1021/om3001845
_journal_volume 31
_journal_year 2012
_chemical_formula_moiety 'C32 H37 Fe Ge N O S'
_chemical_formula_sum 'C32 H37 Fe Ge N O S'
_chemical_formula_weight 612.13
_space_group_IT_number 14
_symmetry_cell_setting monoclinic
_symmetry_Int_Tables_number 14
_symmetry_space_group_name_Hall '-P 2ybc'
_symmetry_space_group_name_H-M 'P 1 21/c 1'
_cell_angle_alpha 90.00
_cell_angle_beta 98.592(3)
_cell_angle_gamma 90.00
_cell_formula_units_Z 4
_cell_length_a 14.2808(19)
_cell_length_b 10.8004(14)
_cell_length_c 19.383(3)
_cell_measurement_reflns_used 10735
_cell_measurement_temperature 200(2)
_cell_measurement_theta_max 27.4835
_cell_measurement_theta_min 4.0430
_cell_volume 2956.1(7)
_computing_cell_refinement CrystalClear
_computing_data_collection 'CrystalClear (Rigaku, 2001)'
_computing_molecular_graphics 'Ortep-3 for Windows (Farrugia, 1997)'
_computing_publication_material SHELXL97
_computing_structure_refinement 'SHELXL-97 (Sheldrick, 1997)'
_computing_structure_solution 'SIR97 (Altomare <i>et al.</i>,  1999)'
_diffrn_ambient_temperature 200(2)
_diffrn_detector_area_resol_mean 7.32
_diffrn_measured_fraction_theta_full 0.993
_diffrn_measured_fraction_theta_max 0.993
_diffrn_measurement_details
;
scan:
    Number of images: 360
               Slice: -80.0000 - 100.0000
         Image width: 0.5000
            Exp time: 3.0000
       Rotation axis: Phi
               Omega: 0.0000
                 Chi: 0.0000
                 Phi: 0.0000
                 XTD: 35.1927
              2theta: 9.8056
scan:
    Number of images: 100
               Slice: -30.0000 - 20.0000
         Image width: 0.5000
            Exp time: 3.0000
       Rotation axis: Omega
               Omega: 0.0000
                 Chi: 90.0000
                 Phi: 0.0000
                 XTD: 35.1927
              2theta: 9.8056
scan:
    Number of images: 100
               Slice: -30.0000 - 20.0000
         Image width: 0.5000
            Exp time: 3.0000
       Rotation axis: Omega
               Omega: 0.0000
                 Chi: 90.0000
                 Phi: 90.0000
                 XTD: 35.1927
              2theta: 9.8056
scan:
    Number of images: 100
               Slice: -30.0000 - 20.0000
         Image width: 0.5000
            Exp time: 3.0000
       Rotation axis: Omega
               Omega: 0.0000
                 Chi: 90.0000
                 Phi: 180.0000
                 XTD: 35.1927
              2theta: 9.8056

;
_diffrn_measurement_device 'Mercury CCD (2x2 bin mode)'
_diffrn_measurement_device_details 'AFC7: Eulerian 3-circle'
_diffrn_measurement_device_type 'Rigaku/MSC Mercury CCD'
_diffrn_measurement_method '\w or \f'
_diffrn_radiation_detector CCD
_diffrn_radiation_monochromator 'Graphite Monochromator'
_diffrn_radiation_source 'Rotating Anode'
_diffrn_radiation_type MoK\a
_diffrn_radiation_wavelength 0.71070
_diffrn_reflns_av_R_equivalents 0.0411
_diffrn_reflns_av_sigmaI/netI 0.0387
_diffrn_reflns_limit_h_max 18
_diffrn_reflns_limit_h_min -17
_diffrn_reflns_limit_k_max 14
_diffrn_reflns_limit_k_min -11
_diffrn_reflns_limit_l_max 25
_diffrn_reflns_limit_l_min -23
_diffrn_reflns_number 28305
_diffrn_reflns_reduction_process 'Lp corrections applied'
_diffrn_reflns_theta_full 25.00
_diffrn_reflns_theta_max 27.48
_diffrn_reflns_theta_min 4.04
_diffrn_source_current 200.0000
_diffrn_source_power 10.0000
_diffrn_source_voltage 50.0000
_exptl_absorpt_coefficient_mu 1.603
_exptl_absorpt_correction_T_max 0.8187
_exptl_absorpt_correction_T_min 0.6901
_exptl_absorpt_correction_type multi-scan
_exptl_absorpt_process_details '(Jacobson, 1998)'
_exptl_crystal_colour 'Deep Red'
_exptl_crystal_density_diffrn 1.375
_exptl_crystal_density_method 'not measured'
_exptl_crystal_description Prism
_exptl_crystal_F_000 1272
_exptl_crystal_preparation 'mounted on the CryoLoop with Palaton oil and placed in N2 stream at 200(2) K'
_exptl_crystal_size_max 0.25
_exptl_crystal_size_mid 0.25
_exptl_crystal_size_min 0.13
_refine_diff_density_max 0.487
_refine_diff_density_min -0.440
_refine_diff_density_rms 0.063
_refine_ls_extinction_method none
_refine_ls_goodness_of_fit_ref 1.162
_refine_ls_hydrogen_treatment mixed
_refine_ls_matrix_type full
_refine_ls_number_parameters 344
_refine_ls_number_reflns 6731
_refine_ls_number_restraints 0
_refine_ls_restrained_S_all 1.162
_refine_ls_R_factor_all 0.0591
_refine_ls_R_factor_gt 0.0469
_refine_ls_shift/su_max 0.001
_refine_ls_shift/su_mean 0.000
_refine_ls_structure_factor_coef Fsqd
_refine_ls_weighting_details 'calc w=1/[\s^2^(Fo^2^)+(0.0208P)^2^+3.0781P] where P=(Fo^2^+2Fc^2^)/3'
_refine_ls_weighting_scheme calc
_refine_ls_wR_factor_gt 0.0816
_refine_ls_wR_factor_ref 0.0846
_reflns_number_gt 5921
_reflns_number_total 6731
_reflns_threshold_expression >2sigma(I)
_cod_data_source_file om3001845_si_002.cif
_cod_data_source_block TDR-421
_cod_depositor_comments
;
The following automatic conversions were performed:

'_exptl_absorpt_correction_type' value 'Multi-scan' changed to
'multi-scan' according to
/home/saulius/struct/CIF-dictionaries/cif_core.dic dictionary named
'cif_core.dic' version 2.4.1 from 2010-06-29.

Automatic conversion script
Id: cif_fix_values 1715 2011-07-08 13:25:40Z adriana 
;
_cod_original_cell_volume 2956.0(7)
_cod_original_sg_symbol_H-M P21/c
_cod_database_code 4078174

loop_
_symmetry_equiv_pos_as_xyz
'x, y, z'
'-x, y+1/2, -z+1/2'
'-x, -y, -z'
'x, -y-1/2, z-1/2'

loop_
_atom_site_label
_atom_site_type_symbol
_atom_site_fract_x
_atom_site_fract_y
_atom_site_fract_z
_atom_site_U_iso_or_equiv
_atom_site_adp_type
_atom_site_occupancy
_atom_site_symmetry_multiplicity
_atom_site_calc_flag
_atom_site_refinement_flags
Fe1 Fe 0.32412(3) 0.64889(3) 0.191307(19) 0.02371(10) Uani 1 1 d .
N1 N 0.28110(18) 0.8010(2) 0.30898(13) 0.0369(6) Uani 1 1 d .
C1 C 0.1956(3) 0.7356(4) 0.3210(2) 0.0597(11) Uani 1 1 d .
H1A H 0.1403 0.7884 0.3071 0.090 Uiso 1 1 calc R
H1B H 0.2001 0.7151 0.3707 0.090 Uiso 1 1 calc R
H1C H 0.1892 0.6592 0.2934 0.090 Uiso 1 1 calc R
C2 C 0.3087(3) 0.8999(3) 0.36003(19) 0.0590(10) Uani 1 1 d .
H2A H 0.3663 0.9405 0.3494 0.088 Uiso 1 1 calc R
H2B H 0.3209 0.8642 0.4070 0.088 Uiso 1 1 calc R
H2C H 0.2575 0.9608 0.3577 0.088 Uiso 1 1 calc R
C3 C 0.3296(2) 0.7743(3) 0.25932(15) 0.0313(6) Uani 1 1 d .
H3A H 0.388(2) 0.830(3) 0.2641(16) 0.038 Uiso 1 1 d .
C4 C 0.2016(2) 0.6388(2) 0.17136(14) 0.0282(6) Uani 1 1 d .
O1 O 0.12068(14) 0.6187(2) 0.15982(11) 0.0403(5) Uani 1 1 d .
S1 S 0.35708(5) 0.80077(6) 0.11224(4) 0.03001(16) Uani 1 1 d .
Ge1 Ge 0.226662(19) 0.89173(2) 0.066505(14) 0.02338(8) Uani 1 1 d .
C5 C 0.15407(19) 0.9552(2) 0.13750(14) 0.0284(6) Uani 1 1 d .
C6 C 0.0634(2) 0.9150(3) 0.14314(18) 0.0420(7) Uani 1 1 d .
H6A H 0.0338 0.8546 0.1115 0.050 Uiso 1 1 calc R
C7 C 0.0151(3) 0.9624(4) 0.1947(2) 0.0598(10) Uani 1 1 d .
H7A H -0.0471 0.9342 0.1979 0.072 Uiso 1 1 calc R
C8 C 0.0569(3) 1.0498(4) 0.2410(2) 0.0612(11) Uani 1 1 d .
H8A H 0.0236 1.0822 0.2759 0.073 Uiso 1 1 calc R
C9 C 0.1474(3) 1.0902(3) 0.23633(19) 0.0545(9) Uani 1 1 d .
H9A H 0.1767 1.1502 0.2683 0.065 Uiso 1 1 calc R
C10 C 0.1955(2) 1.0433(3) 0.18503(16) 0.0392(7) Uani 1 1 d .
H10A H 0.2578 1.0717 0.1823 0.047 Uiso 1 1 calc R
C11 C 0.14262(18) 0.7818(2) 0.00463(13) 0.0254(5) Uani 1 1 d .
C12 C 0.0601(2) 0.8250(3) -0.03468(16) 0.0351(7) Uani 1 1 d .
H12A H 0.0449 0.9105 -0.0333 0.042 Uiso 1 1 calc R
C13 C -0.0007(2) 0.7455(3) -0.07599(17) 0.0416(7) Uani 1 1 d .
H13A H -0.0567 0.7770 -0.1030 0.050 Uiso 1 1 calc R
C14 C 0.0196(2) 0.6219(3) -0.07799(17) 0.0440(8) Uani 1 1 d .
H14A H -0.0224 0.5673 -0.1059 0.053 Uiso 1 1 calc R
C15 C 0.1014(2) 0.5769(3) -0.03938(17) 0.0420(8) Uani 1 1 d .
H15A H 0.1157 0.4911 -0.0406 0.050 Uiso 1 1 calc R
C16 C 0.1630(2) 0.6562(2) 0.00122(15) 0.0319(6) Uani 1 1 d .
H16A H 0.2198 0.6245 0.0270 0.038 Uiso 1 1 calc R
C17 C 0.26100(19) 1.0363(2) 0.01394(14) 0.0257(5) Uani 1 1 d .
C18 C 0.1922(2) 1.1204(3) -0.01470(16) 0.0348(7) Uani 1 1 d .
H18A H 0.1279 1.1058 -0.0100 0.042 Uiso 1 1 calc R
C19 C 0.2155(2) 1.2249(3) -0.04994(16) 0.0419(8) Uani 1 1 d .
H19A H 0.1672 1.2805 -0.0696 0.050 Uiso 1 1 calc R
C20 C 0.3081(3) 1.2481(3) -0.05633(16) 0.0424(8) Uani 1 1 d .
H20A H 0.3242 1.3205 -0.0798 0.051 Uiso 1 1 calc R
C21 C 0.3781(2) 1.1664(3) -0.02883(17) 0.0416(7) Uani 1 1 d .
H21A H 0.4423 1.1822 -0.0335 0.050 Uiso 1 1 calc R
C22 C 0.3545(2) 1.0608(3) 0.00577(15) 0.0323(6) Uani 1 1 d .
H22A H 0.4029 1.0043 0.0241 0.039 Uiso 1 1 calc R
C23 C 0.2726(2) 0.3754(3) 0.11996(19) 0.0465(8) Uani 1 1 d .
H23A H 0.2611 0.4099 0.0727 0.070 Uiso 1 1 calc R
H23B H 0.2125 0.3696 0.1385 0.070 Uiso 1 1 calc R
H23C H 0.3005 0.2927 0.1186 0.070 Uiso 1 1 calc R
C24 C 0.3396(2) 0.4584(2) 0.16625(15) 0.0316(6) Uani 1 1 d .
C25 C 0.4425(2) 0.5278(3) 0.07449(16) 0.0418(7) Uani 1 1 d .
H25A H 0.4805 0.4544 0.0677 0.063 Uiso 1 1 calc R
H25B H 0.4796 0.6025 0.0689 0.063 Uiso 1 1 calc R
H25C H 0.3851 0.5280 0.0398 0.063 Uiso 1 1 calc R
C26 C 0.41576(19) 0.5254(3) 0.14626(15) 0.0294(6) Uani 1 1 d .
C27 C 0.5506(2) 0.6670(3) 0.21071(19) 0.0454(8) Uani 1 1 d .
H27A H 0.5503 0.7278 0.2482 0.068 Uiso 1 1 calc R
H27B H 0.5491 0.7102 0.1661 0.068 Uiso 1 1 calc R
H27C H 0.6081 0.6165 0.2200 0.068 Uiso 1 1 calc R
C28 C 0.46555(19) 0.5853(3) 0.20744(15) 0.0312(6) Uani 1 1 d .
C29 C 0.4548(3) 0.5803(3) 0.34035(16) 0.0511(9) Uani 1 1 d .
H29A H 0.4013 0.5804 0.3667 0.077 Uiso 1 1 calc R
H29B H 0.4848 0.6621 0.3436 0.077 Uiso 1 1 calc R
H29C H 0.5011 0.5178 0.3598 0.077 Uiso 1 1 calc R
C30 C 0.4197(2) 0.5505(3) 0.26494(15) 0.0341(7) Uani 1 1 d .
C31 C 0.2743(2) 0.4143(3) 0.28244(19) 0.0473(8) Uani 1 1 d .
H31A H 0.2949 0.3288 0.2923 0.071 Uiso 1 1 calc R
H31B H 0.2098 0.4144 0.2565 0.071 Uiso 1 1 calc R
H31C H 0.2751 0.4593 0.3264 0.071 Uiso 1 1 calc R
C32 C 0.3399(2) 0.4761(3) 0.23970(16) 0.0335(6) Uani 1 1 d .

loop_
_atom_site_aniso_label
_atom_site_aniso_U_11
_atom_site_aniso_U_22
_atom_site_aniso_U_33
_atom_site_aniso_U_23
_atom_site_aniso_U_13
_atom_site_aniso_U_12
Fe1 0.0223(2) 0.0284(2) 0.0207(2) 0.00352(14) 0.00382(15) 0.00127(14)
N1 0.0427(15) 0.0402(14) 0.0288(13) -0.0075(10) 0.0081(11) -0.0082(11)
C1 0.059(2) 0.078(3) 0.050(2) -0.0258(19) 0.0332(19) -0.0271(19)
C2 0.078(3) 0.059(2) 0.043(2) -0.0236(17) 0.0164(19) -0.0206(19)
C3 0.0321(16) 0.0337(15) 0.0275(15) 0.0021(11) 0.0020(12) -0.0008(12)
C4 0.0308(15) 0.0279(14) 0.0265(14) 0.0023(10) 0.0059(12) -0.0008(11)
O1 0.0265(11) 0.0516(13) 0.0428(13) -0.0021(10) 0.0049(9) -0.0075(9)
S1 0.0212(3) 0.0373(4) 0.0316(4) 0.0128(3) 0.0043(3) 0.0005(3)
Ge1 0.02153(14) 0.02556(14) 0.02293(15) 0.00234(10) 0.00292(11) -0.00058(11)
C5 0.0287(15) 0.0304(14) 0.0268(15) 0.0039(11) 0.0066(11) 0.0031(11)
C6 0.0329(17) 0.0461(18) 0.049(2) -0.0015(14) 0.0131(15) -0.0012(13)
C7 0.043(2) 0.072(3) 0.072(3) 0.005(2) 0.033(2) 0.0024(18)
C8 0.075(3) 0.063(2) 0.054(2) -0.0016(19) 0.037(2) 0.017(2)
C9 0.076(3) 0.051(2) 0.040(2) -0.0106(16) 0.0192(19) 0.0014(18)
C10 0.0446(18) 0.0383(17) 0.0355(17) -0.0054(13) 0.0083(14) -0.0034(13)
C11 0.0261(14) 0.0291(13) 0.0216(13) 0.0009(10) 0.0062(11) -0.0021(10)
C12 0.0299(15) 0.0353(16) 0.0385(17) -0.0024(12) -0.0003(13) 0.0022(12)
C13 0.0286(16) 0.0492(19) 0.0447(19) -0.0062(14) -0.0020(14) -0.0026(13)
C14 0.0420(19) 0.0482(19) 0.0419(19) -0.0133(14) 0.0063(15) -0.0168(15)
C15 0.059(2) 0.0292(16) 0.0399(18) -0.0054(12) 0.0141(16) -0.0049(14)
C16 0.0373(16) 0.0305(14) 0.0283(15) 0.0015(11) 0.0060(12) 0.0007(12)
C17 0.0307(15) 0.0240(13) 0.0222(13) 0.0002(10) 0.0039(11) -0.0021(10)
C18 0.0348(16) 0.0305(15) 0.0396(17) 0.0016(12) 0.0074(13) 0.0044(12)
C19 0.059(2) 0.0299(16) 0.0367(18) 0.0022(12) 0.0064(15) 0.0109(14)
C20 0.070(2) 0.0256(15) 0.0338(17) 0.0019(12) 0.0160(16) -0.0068(15)
C21 0.0469(19) 0.0402(17) 0.0394(18) -0.0006(13) 0.0124(15) -0.0128(14)
C22 0.0323(16) 0.0367(15) 0.0282(15) 0.0048(12) 0.0053(12) -0.0041(12)
C23 0.048(2) 0.0361(17) 0.054(2) -0.0046(14) 0.0001(16) -0.0028(14)
C24 0.0310(15) 0.0272(14) 0.0356(16) 0.0020(11) 0.0020(12) 0.0040(11)
C25 0.0428(19) 0.0501(19) 0.0352(18) -0.0024(14) 0.0147(14) 0.0090(14)
C26 0.0270(14) 0.0330(15) 0.0291(15) 0.0012(11) 0.0068(12) 0.0084(11)
C27 0.0246(16) 0.054(2) 0.057(2) -0.0026(16) 0.0031(15) 0.0006(14)
C28 0.0232(14) 0.0374(16) 0.0324(16) 0.0023(12) 0.0026(12) 0.0054(11)
C29 0.058(2) 0.063(2) 0.0273(17) 0.0039(15) -0.0089(16) 0.0113(17)
C30 0.0353(16) 0.0363(15) 0.0286(16) 0.0067(12) -0.0024(12) 0.0112(12)
C31 0.055(2) 0.0410(18) 0.050(2) 0.0181(15) 0.0191(17) 0.0057(15)
C32 0.0341(16) 0.0317(15) 0.0354(17) 0.0114(12) 0.0077(13) 0.0061(12)

loop_
_atom_type_symbol
_atom_type_description
_atom_type_scat_dispersion_real
_atom_type_scat_dispersion_imag
_atom_type_scat_source
C C 0.0033 0.0016 'International Tables Vol C Tables 4.2.6.8 and 6.1.1.4'
H H 0.0000 0.0000 'International Tables Vol C Tables 4.2.6.8 and 6.1.1.4'
N N 0.0061 0.0033 'International Tables Vol C Tables 4.2.6.8 and 6.1.1.4'
O O 0.0106 0.0060 'International Tables Vol C Tables 4.2.6.8 and 6.1.1.4'
S S 0.1246 0.1234 'International Tables Vol C Tables 4.2.6.8 and 6.1.1.4'
Fe Fe 0.3463 0.8444 'International Tables Vol C Tables 4.2.6.8 and 6.1.1.4'
Ge Ge 0.1547 1.8001 'International Tables Vol C Tables 4.2.6.8 and 6.1.1.4'

loop_
_geom_angle_atom_site_label_1
_geom_angle_atom_site_label_2
_geom_angle_atom_site_label_3
_geom_angle
C4 Fe1 C3 97.84(13)
C4 Fe1 C32 94.67(12)
C3 Fe1 C32 109.78(12)
C4 Fe1 C30 130.33(12)
C3 Fe1 C30 86.19(12)
C32 Fe1 C30 39.57(11)
C4 Fe1 C28 157.10(12)
C3 Fe1 C28 101.02(12)
C32 Fe1 C28 66.77(11)
C30 Fe1 C28 39.46(11)
C4 Fe1 C24 91.37(12)
C3 Fe1 C24 149.10(12)
C32 Fe1 C24 39.77(11)
C30 Fe1 C24 65.76(11)
C28 Fe1 C24 65.83(11)
C4 Fe1 C26 121.72(12)
C3 Fe1 C26 140.19(12)
C32 Fe1 C26 66.08(11)
C30 Fe1 C26 65.74(11)
C28 Fe1 C26 39.59(11)
C24 Fe1 C26 38.44(11)
C4 Fe1 S1 101.11(9)
C3 Fe1 S1 87.87(9)
C32 Fe1 S1 154.53(9)
C30 Fe1 S1 128.55(9)
C28 Fe1 S1 92.49(8)
C24 Fe1 S1 119.29(8)
C26 Fe1 S1 88.55(8)
C3 N1 C1 124.2(3)
C3 N1 C2 122.8(3)
C1 N1 C2 113.0(3)
N1 C1 H1A 109.5
N1 C1 H1B 109.5
H1A C1 H1B 109.5
N1 C1 H1C 109.5
H1A C1 H1C 109.5
H1B C1 H1C 109.5
N1 C2 H2A 109.5
N1 C2 H2B 109.5
H2A C2 H2B 109.5
N1 C2 H2C 109.5
H2A C2 H2C 109.5
H2B C2 H2C 109.5
N1 C3 Fe1 135.0(2)
N1 C3 H3A 108.5(17)
Fe1 C3 H3A 116.0(17)
O1 C4 Fe1 172.7(2)
Ge1 S1 Fe1 109.87(3)
C11 Ge1 C5 107.46(11)
C11 Ge1 C17 109.92(11)
C5 Ge1 C17 106.52(11)
C11 Ge1 S1 112.57(8)
C5 Ge1 S1 112.41(8)
C17 Ge1 S1 107.78(8)
C6 C5 C10 118.1(3)
C6 C5 Ge1 122.9(2)
C10 C5 Ge1 119.0(2)
C5 C6 C7 120.7(3)
C5 C6 H6A 119.7
C7 C6 H6A 119.7
C8 C7 C6 120.4(3)
C8 C7 H7A 119.8
C6 C7 H7A 119.8
C7 C8 C9 119.6(3)
C7 C8 H8A 120.2
C9 C8 H8A 120.2
C8 C9 C10 120.1(3)
C8 C9 H9A 120.0
C10 C9 H9A 120.0
C9 C10 C5 121.1(3)
C9 C10 H10A 119.5
C5 C10 H10A 119.5
C12 C11 C16 118.0(3)
C12 C11 Ge1 121.6(2)
C16 C11 Ge1 120.3(2)
C11 C12 C13 121.2(3)
C11 C12 H12A 119.4
C13 C12 H12A 119.4
C14 C13 C12 120.2(3)
C14 C13 H13A 119.9
C12 C13 H13A 119.9
C13 C14 C15 119.7(3)
C13 C14 H14A 120.2
C15 C14 H14A 120.2
C14 C15 C16 120.4(3)
C14 C15 H15A 119.8
C16 C15 H15A 119.8
C15 C16 C11 120.6(3)
C15 C16 H16A 119.7
C11 C16 H16A 119.7
C18 C17 C22 117.6(2)
C18 C17 Ge1 120.6(2)
C22 C17 Ge1 121.8(2)
C19 C18 C17 121.5(3)
C19 C18 H18A 119.3
C17 C18 H18A 119.3
C20 C19 C18 119.9(3)
C20 C19 H19A 120.0
C18 C19 H19A 120.0
C19 C20 C21 120.1(3)
C19 C20 H20A 119.9
C21 C20 H20A 119.9
C20 C21 C22 119.8(3)
C20 C21 H21A 120.1
C22 C21 H21A 120.1
C21 C22 C17 121.1(3)
C21 C22 H22A 119.5
C17 C22 H22A 119.5
C24 C23 H23A 109.5
C24 C23 H23B 109.5
H23A C23 H23B 109.5
C24 C23 H23C 109.5
H23A C23 H23C 109.5
H23B C23 H23C 109.5
C26 C24 C32 108.5(2)
C26 C24 C23 126.2(3)
C32 C24 C23 125.3(3)
C26 C24 Fe1 71.22(15)
C32 C24 Fe1 68.37(15)
C23 C24 Fe1 129.2(2)
C26 C25 H25A 109.5
C26 C25 H25B 109.5
H25A C25 H25B 109.5
C26 C25 H25C 109.5
H25A C25 H25C 109.5
H25B C25 H25C 109.5
C24 C26 C28 108.1(2)
C24 C26 C25 125.4(3)
C28 C26 C25 126.4(3)
C24 C26 Fe1 70.35(15)
C28 C26 Fe1 69.01(15)
C25 C26 Fe1 128.6(2)
C28 C27 H27A 109.5
C28 C27 H27B 109.5
H27A C27 H27B 109.5
C28 C27 H27C 109.5
H27A C27 H27C 109.5
H27B C27 H27C 109.5
C30 C28 C26 107.3(2)
C30 C28 C27 126.0(3)
C26 C28 C27 126.7(3)
C30 C28 Fe1 70.15(16)
C26 C28 Fe1 71.40(15)
C27 C28 Fe1 124.6(2)
C30 C29 H29A 109.5
C30 C29 H29B 109.5
H29A C29 H29B 109.5
C30 C29 H29C 109.5
H29A C29 H29C 109.5
H29B C29 H29C 109.5
C32 C30 C28 108.6(3)
C32 C30 C29 126.0(3)
C28 C30 C29 125.2(3)
C32 C30 Fe1 69.35(15)
C28 C30 Fe1 70.39(15)
C29 C30 Fe1 129.5(2)
C32 C31 H31A 109.5
C32 C31 H31B 109.5
H31A C31 H31B 109.5
C32 C31 H31C 109.5
H31A C31 H31C 109.5
H31B C31 H31C 109.5
C30 C32 C24 107.5(3)
C30 C32 C31 126.7(3)
C24 C32 C31 125.4(3)
C30 C32 Fe1 71.08(15)
C24 C32 Fe1 71.87(15)
C31 C32 Fe1 127.8(2)

loop_
_geom_bond_atom_site_label_1
_geom_bond_atom_site_label_2
_geom_bond_distance
Fe1 C4 1.738(3)
Fe1 C3 1.883(3)
Fe1 C32 2.086(3)
Fe1 C30 2.109(3)
Fe1 C28 2.112(3)
Fe1 C24 2.133(3)
Fe1 C26 2.144(3)
Fe1 S1 2.3402(8)
N1 C3 1.300(4)
N1 C1 1.459(4)
N1 C2 1.469(4)
C1 H1A 0.9800
C1 H1B 0.9800
C1 H1C 0.9800
C2 H2A 0.9800
C2 H2B 0.9800
C2 H2C 0.9800
C3 H3A 1.02(3)
C4 O1 1.164(3)
S1 Ge1 2.1740(7)
Ge1 C11 1.964(3)
Ge1 C5 1.966(3)
Ge1 C17 1.967(3)
C5 C6 1.385(4)
C5 C10 1.394(4)
C6 C7 1.394(5)
C6 H6A 0.9500
C7 C8 1.375(6)
C7 H7A 0.9500
C8 C9 1.380(5)
C8 H8A 0.9500
C9 C10 1.387(4)
C9 H9A 0.9500
C10 H10A 0.9500
C11 C12 1.385(4)
C11 C16 1.391(4)
C12 C13 1.387(4)
C12 H12A 0.9500
C13 C14 1.369(4)
C13 H13A 0.9500
C14 C15 1.378(5)
C14 H14A 0.9500
C15 C16 1.385(4)
C15 H15A 0.9500
C16 H16A 0.9500
C17 C18 1.391(4)
C17 C22 1.393(4)
C18 C19 1.385(4)
C18 H18A 0.9500
C19 C20 1.370(5)
C19 H19A 0.9500
C20 C21 1.379(5)
C20 H20A 0.9500
C21 C22 1.390(4)
C21 H21A 0.9500
C22 H22A 0.9500
C23 C24 1.506(4)
C23 H23A 0.9800
C23 H23B 0.9800
C23 H23C 0.9800
C24 C26 1.408(4)
C24 C32 1.435(4)
C25 C26 1.497(4)
C25 H25A 0.9800
C25 H25B 0.9800
C25 H25C 0.9800
C26 C28 1.442(4)
C27 C28 1.495(4)
C27 H27A 0.9800
C27 H27B 0.9800
C27 H27C 0.9800
C28 C30 1.425(4)
C29 C30 1.508(4)
C29 H29A 0.9800
C29 H29B 0.9800
C29 H29C 0.9800
C30 C32 1.420(4)
C31 C32 1.498(4)
C31 H31A 0.9800
C31 H31B 0.9800
C31 H31C 0.9800

loop_
_geom_torsion_atom_site_label_1
_geom_torsion_atom_site_label_2
_geom_torsion_atom_site_label_3
_geom_torsion_atom_site_label_4
_geom_torsion
C1 N1 C3 Fe1 -5.5(5)
C2 N1 C3 Fe1 173.1(3)
C4 Fe1 C3 N1 38.5(3)
C32 Fe1 C3 N1 -59.4(3)
C30 Fe1 C3 N1 -91.7(3)
C28 Fe1 C3 N1 -128.4(3)
C24 Fe1 C3 N1 -67.6(4)
C26 Fe1 C3 N1 -135.4(3)
S1 Fe1 C3 N1 139.4(3)
C3 Fe1 C4 O1 -124(2)
C32 Fe1 C4 O1 -13(2)
C30 Fe1 C4 O1 -32(2)
C28 Fe1 C4 O1 22(2)
C24 Fe1 C4 O1 27(2)
C26 Fe1 C4 O1 52(2)
S1 Fe1 C4 O1 147(2)
C4 Fe1 S1 Ge1 12.65(10)
C3 Fe1 S1 Ge1 -84.93(9)
C32 Fe1 S1 Ge1 139.9(2)
C30 Fe1 S1 Ge1 -168.34(11)
C28 Fe1 S1 Ge1 174.13(8)
C24 Fe1 S1 Ge1 110.58(9)
C26 Fe1 S1 Ge1 134.73(8)
Fe1 S1 Ge1 C11 -68.47(9)
Fe1 S1 Ge1 C5 53.06(9)
Fe1 S1 Ge1 C17 170.15(8)
C11 Ge1 C5 C6 5.7(3)
C17 Ge1 C5 C6 123.4(2)
S1 Ge1 C5 C6 -118.7(2)
C11 Ge1 C5 C10 -175.2(2)
C17 Ge1 C5 C10 -57.4(2)
S1 Ge1 C5 C10 60.4(2)
C10 C5 C6 C7 0.4(5)
Ge1 C5 C6 C7 179.6(3)
C5 C6 C7 C8 -0.1(6)
C6 C7 C8 C9 -0.3(6)
C7 C8 C9 C10 0.4(6)
C8 C9 C10 C5 0.0(5)
C6 C5 C10 C9 -0.4(5)
Ge1 C5 C10 C9 -179.6(3)
C5 Ge1 C11 C12 61.8(3)
C17 Ge1 C11 C12 -53.7(3)
S1 Ge1 C11 C12 -173.9(2)
C5 Ge1 C11 C16 -115.7(2)
C17 Ge1 C11 C16 128.7(2)
S1 Ge1 C11 C16 8.6(2)
C16 C11 C12 C13 0.3(4)
Ge1 C11 C12 C13 -177.3(2)
C11 C12 C13 C14 0.6(5)
C12 C13 C14 C15 -0.7(5)
C13 C14 C15 C16 -0.1(5)
C14 C15 C16 C11 1.1(5)
C12 C11 C16 C15 -1.2(4)
Ge1 C11 C16 C15 176.5(2)
C11 Ge1 C17 C18 64.1(2)
C5 Ge1 C17 C18 -52.0(2)
S1 Ge1 C17 C18 -172.9(2)
C11 Ge1 C17 C22 -117.9(2)
C5 Ge1 C17 C22 126.0(2)
S1 Ge1 C17 C22 5.1(2)
C22 C17 C18 C19 -0.2(4)
Ge1 C17 C18 C19 177.9(2)
C17 C18 C19 C20 -0.9(5)
C18 C19 C20 C21 1.1(5)
C19 C20 C21 C22 -0.4(5)
C20 C21 C22 C17 -0.7(5)
C18 C17 C22 C21 1.0(4)
Ge1 C17 C22 C21 -177.1(2)
C4 Fe1 C24 C26 144.69(18)
C3 Fe1 C24 C26 -107.5(3)
C32 Fe1 C24 C26 -119.6(2)
C30 Fe1 C24 C26 -80.95(18)
C28 Fe1 C24 C26 -37.51(16)
S1 Fe1 C24 C26 41.13(18)
C4 Fe1 C24 C32 -95.67(18)
C3 Fe1 C24 C32 12.1(3)
C30 Fe1 C24 C32 38.70(17)
C28 Fe1 C24 C32 82.14(18)
C26 Fe1 C24 C32 119.6(2)
S1 Fe1 C24 C32 160.78(14)
C4 Fe1 C24 C23 22.9(3)
C3 Fe1 C24 C23 130.7(3)
C32 Fe1 C24 C23 118.6(4)
C30 Fe1 C24 C23 157.3(3)
C28 Fe1 C24 C23 -159.3(3)
C26 Fe1 C24 C23 -121.8(4)
S1 Fe1 C24 C23 -80.7(3)
C32 C24 C26 C28 0.5(3)
C23 C24 C26 C28 -175.8(3)
Fe1 C24 C26 C28 58.88(18)
C32 C24 C26 C25 177.6(3)
C23 C24 C26 C25 1.3(4)
Fe1 C24 C26 C25 -124.0(3)
C32 C24 C26 Fe1 -58.40(19)
C23 C24 C26 Fe1 125.3(3)
C4 Fe1 C26 C24 -42.8(2)
C3 Fe1 C26 C24 130.1(2)
C32 Fe1 C26 C24 37.46(17)
C30 Fe1 C26 C24 80.98(18)
C28 Fe1 C26 C24 119.4(2)
S1 Fe1 C26 C24 -144.98(16)
C4 Fe1 C26 C28 -162.15(17)
C3 Fe1 C26 C28 10.7(3)
C32 Fe1 C26 C28 -81.90(18)
C30 Fe1 C26 C28 -38.37(16)
C24 Fe1 C26 C28 -119.4(2)
S1 Fe1 C26 C28 95.66(15)
C4 Fe1 C26 C25 77.4(3)
C3 Fe1 C26 C25 -109.7(3)
C32 Fe1 C26 C25 157.6(3)
C30 Fe1 C26 C25 -158.8(3)
C28 Fe1 C26 C25 -120.5(3)
C24 Fe1 C26 C25 120.2(3)
S1 Fe1 C26 C25 -24.8(3)
C24 C26 C28 C30 1.6(3)
C25 C26 C28 C30 -175.5(3)
Fe1 C26 C28 C30 61.32(18)
C24 C26 C28 C27 -179.4(3)
C25 C26 C28 C27 3.5(5)
Fe1 C26 C28 C27 -119.7(3)
C24 C26 C28 Fe1 -59.72(18)
C25 C26 C28 Fe1 123.2(3)
C4 Fe1 C28 C30 -75.0(4)
C3 Fe1 C28 C30 69.93(19)
C32 Fe1 C28 C30 -37.02(17)
C24 Fe1 C28 C30 -80.62(18)
C26 Fe1 C28 C30 -117.1(2)
S1 Fe1 C28 C30 158.24(16)
C4 Fe1 C28 C26 42.1(4)
C3 Fe1 C28 C26 -173.02(17)
C32 Fe1 C28 C26 80.03(18)
C30 Fe1 C28 C26 117.1(2)
C24 Fe1 C28 C26 36.43(16)
S1 Fe1 C28 C26 -84.71(15)
C4 Fe1 C28 C27 164.3(3)
C3 Fe1 C28 C27 -50.8(3)
C32 Fe1 C28 C27 -157.7(3)
C30 Fe1 C28 C27 -120.7(3)
C24 Fe1 C28 C27 158.7(3)
C26 Fe1 C28 C27 122.3(3)
S1 Fe1 C28 C27 37.6(3)
C26 C28 C30 C32 -3.1(3)
C27 C28 C30 C32 177.9(3)
Fe1 C28 C30 C32 59.02(19)
C26 C28 C30 C29 172.7(3)
C27 C28 C30 C29 -6.2(5)
Fe1 C28 C30 C29 -125.1(3)
C26 C28 C30 Fe1 -62.13(18)
C27 C28 C30 Fe1 118.9(3)
C4 Fe1 C30 C32 30.8(2)
C3 Fe1 C30 C32 127.80(19)
C28 Fe1 C30 C32 -119.7(2)
C24 Fe1 C30 C32 -38.88(17)
C26 Fe1 C30 C32 -81.21(18)
S1 Fe1 C30 C32 -147.98(15)
C4 Fe1 C30 C28 150.46(18)
C3 Fe1 C30 C28 -112.49(18)
C32 Fe1 C30 C28 119.7(2)
C24 Fe1 C30 C28 80.83(18)
C26 Fe1 C30 C28 38.50(16)
S1 Fe1 C30 C28 -28.3(2)
C4 Fe1 C30 C29 -89.5(3)
C3 Fe1 C30 C29 7.5(3)
C32 Fe1 C30 C29 -120.3(4)
C28 Fe1 C30 C29 120.0(4)
C24 Fe1 C30 C29 -159.2(3)
C26 Fe1 C30 C29 158.5(3)
S1 Fe1 C30 C29 91.7(3)
C28 C30 C32 C24 3.4(3)
C29 C30 C32 C24 -172.4(3)
Fe1 C30 C32 C24 63.07(19)
C28 C30 C32 C31 176.8(3)
C29 C30 C32 C31 1.0(5)
Fe1 C30 C32 C31 -123.5(3)
C28 C30 C32 Fe1 -59.67(19)
C29 C30 C32 Fe1 124.5(3)
C26 C24 C32 C30 -2.4(3)
C23 C24 C32 C30 174.0(3)
Fe1 C24 C32 C30 -62.56(19)
C26 C24 C32 C31 -175.9(3)
C23 C24 C32 C31 0.4(5)
Fe1 C24 C32 C31 123.9(3)
C26 C24 C32 Fe1 60.16(19)
C23 C24 C32 Fe1 -123.5(3)
C4 Fe1 C32 C30 -156.98(18)
C3 Fe1 C32 C30 -56.9(2)
C28 Fe1 C32 C30 36.92(17)
C24 Fe1 C32 C30 116.5(2)
C26 Fe1 C32 C30 80.28(18)
S1 Fe1 C32 C30 74.6(3)
C4 Fe1 C32 C24 86.51(18)
C3 Fe1 C32 C24 -173.42(17)
C30 Fe1 C32 C24 -116.5(2)
C28 Fe1 C32 C24 -79.59(18)
C26 Fe1 C32 C24 -36.23(16)
S1 Fe1 C32 C24 -41.9(3)
C4 Fe1 C32 C31 -34.7(3)
C3 Fe1 C32 C31 65.4(3)
C30 Fe1 C32 C31 122.3(4)
C28 Fe1 C32 C31 159.2(3)
C24 Fe1 C32 C31 -121.2(4)
C26 Fe1 C32 C31 -157.4(3)
S1 Fe1 C32 C31 -163.1(2)
